data_7158477
loop_
_publ_author_name
'Hao, Di'
'Yang, Zhen'
'Liu, Yali'
'Li, Yang'
'Li, Chuntian'
'Gu, Yanlong'
'Vaccaro, Luigi'
'Liu, Jichang'
'Liu, Ping'

_publ_section_title
;
 Pd-Catalyzed direct C-H arylation of pyrrolo[1,2-<i>a</i>]quinoxalines.
;
_journal_issue 4
_journal_name_full 'Organic &amp; biomolecular chemistry'
_journal_page_first 847
_journal_page_last 851
_journal_paper_doi 10.1039/d1ob02248b
_journal_volume 20
_journal_year 2022
_chemical_formula_moiety 'C29 H22 N2 S'
_chemical_formula_sum 'C29 H22 N2 S'
_chemical_formula_weight 430.54
_space_group_crystal_system triclinic
_space_group_IT_number 2
_space_group_name_Hall '-P 1'
_space_group_name_H-M_alt 'P -1'
_atom_sites_solution_hydrogens geom
_atom_sites_solution_primary dual
_audit_creation_date 2021-09-09
_audit_creation_method
;
Olex2 1.2
(compiled 2018.05.29 svn.r3508 for OlexSys, GUI svn.r5506)
;
_audit_update_record
;
2021-09-24 deposited with the CCDC.	2021-12-22 downloaded from the CCDC.
;
_cell_angle_alpha 86.3840(10)
_cell_angle_beta 78.9380(10)
_cell_angle_gamma 86.4020(10)
_cell_formula_units_Z 4
_cell_length_a 7.5089(2)
_cell_length_b 15.5665(3)
_cell_length_c 18.8172(4)
_cell_measurement_reflns_used 6197
_cell_measurement_temperature 173(2)
_cell_measurement_theta_max 68.30
_cell_measurement_theta_min 2.40
_cell_volume 2151.44(8)
_computing_cell_refinement 'SAINT V8.38A (?, 2016)'
_computing_data_reduction 'SAINT V8.38A (?, 2016)'
_computing_molecular_graphics 'Olex2 (Dolomanov et al., 2009)'
_computing_publication_material 'Olex2 (Dolomanov et al., 2009)'
_computing_structure_refinement 'ShelXL (Sheldrick, 2015)'
_computing_structure_solution 'ShelXT (Sheldrick, 2015)'
_diffrn_ambient_temperature 173.15
_diffrn_detector_area_resol_mean 8
_diffrn_measured_fraction_theta_full 0.993
_diffrn_measured_fraction_theta_max 0.991
_diffrn_measurement_device_type 'Bruker D8 Venture'
_diffrn_measurement_method '\f and \w scans'
_diffrn_radiation_monochromator graphite
_diffrn_radiation_type CuK\a
_diffrn_radiation_wavelength 1.54178
_diffrn_reflns_av_R_equivalents 0.0765
_diffrn_reflns_av_unetI/netI 0.0689
_diffrn_reflns_Laue_measured_fraction_full 0.993
_diffrn_reflns_Laue_measured_fraction_max 0.991
_diffrn_reflns_limit_h_max 9
_diffrn_reflns_limit_h_min -8
_diffrn_reflns_limit_k_max 18
_diffrn_reflns_limit_k_min -18
_diffrn_reflns_limit_l_max 22
_diffrn_reflns_limit_l_min -22
_diffrn_reflns_number 24401
_diffrn_reflns_point_group_measured_fraction_full 0.993
_diffrn_reflns_point_group_measured_fraction_max 0.991
_diffrn_reflns_theta_full 67.679
_diffrn_reflns_theta_max 68.291
_diffrn_reflns_theta_min 2.396
_diffrn_source 'sealed tube'
_diffrn_standards_number 0
_exptl_absorpt_coefficient_mu 1.476
_exptl_absorpt_correction_T_max 0.7531
_exptl_absorpt_correction_T_min 0.6660
_exptl_absorpt_correction_type multi-scan
_exptl_absorpt_process_details
;
SADABS-2016/2 (Bruker,2016/2) was used for absorption correction.
wR2(int) was 0.0991 before and 0.0741 after correction.
The Ratio of minimum to maximum transmission is 0.8843.
The \l/2 correction factor is Not present.
;
_exptl_crystal_density_diffrn 1.329
_exptl_crystal_description block
_exptl_crystal_F_000 904
_exptl_crystal_size_max 0.12
_exptl_crystal_size_mid 0.11
_exptl_crystal_size_min 0.09
_refine_diff_density_max 0.302
_refine_diff_density_min -0.328
_refine_diff_density_rms 0.054
_refine_ls_extinction_method none
_refine_ls_goodness_of_fit_ref 1.031
_refine_ls_hydrogen_treatment constr
_refine_ls_matrix_type full
_refine_ls_number_parameters 581
_refine_ls_number_reflns 7795
_refine_ls_number_restraints 0
_refine_ls_restrained_S_all 1.031
_refine_ls_R_factor_all 0.0826
_refine_ls_R_factor_gt 0.0561
_refine_ls_shift/su_max 0.000
_refine_ls_shift/su_mean 0.000
_refine_ls_structure_factor_coef Fsqd
_refine_ls_weighting_details 'w=1/[\s^2^(Fo^2^)+(0.0615P)^2^+0.7132P] where P=(Fo^2^+2Fc^2^)/3'
_refine_ls_weighting_scheme calc
_refine_ls_wR_factor_gt 0.1316
_refine_ls_wR_factor_ref 0.1508
_reflns_Friedel_coverage 0.000
_reflns_number_gt 5529
_reflns_number_total 7795
_reflns_threshold_expression 'I > 2\s(I)'
_cod_data_source_file d1ob02248b2.cif
_cod_data_source_block 11_CCDC1
_cod_depositor_comments 'Adding full bibliography for 7158476--7158478.cif.'
_cod_original_cell_volume 2151.45(8)
_cod_database_code 7158477
_shelx_shelxl_version_number 2018/3
_shelx_space_group_comment
;
The symmetry employed for this shelxl refinement is uniquely defined
by the following loop, which should always be used as a source of
symmetry information in preference to the above space-group names.
They are only intended as comments.
;
_shelx_estimated_absorpt_t_max 0.879
_shelx_estimated_absorpt_t_min 0.843
_olex2_refinement_description
;
1. Fixed Uiso
 At 1.2 times of:
  All C(H) groups
 At 1.5 times of:
  All C(H,H,H) groups
2.a Aromatic/amide H refined with riding coordinates:
 C10(H10), C56(H56), C39(H39), C57(H57), C42(H42), C51(H51), C53(H53),
 C33(H33), C28(H28), C35(H35), C24(H24), C9(H9), C38(H38), C22(H22), C45(H45),
 C27(H27), C4(H4), C48(H48), C16(H16), C25(H25), C36(H36), C50(H50), C32(H32),
 C13(H13), C54(H54), C21(H21), C49(H49), C3(H3), C19(H19), C6(H6), C20(H20),
 C7(H7)
2.b Idealised Me refined as rotating group:
 C29(H29A,H29B,H29C), C30(H30A,H30B,H30C), C1(H1A,H1B,H1C), C58(H58A,H58B,H58C)
;
_olex2_submission_special_instructions 'No special instructions were received'

loop_
_space_group_symop_operation_xyz
'x, y, z'
'-x, -y, -z'

loop_
_atom_site_label
_atom_site_type_symbol
_atom_site_fract_x
_atom_site_fract_y
_atom_site_fract_z
_atom_site_U_iso_or_equiv
_atom_site_adp_type
_atom_site_occupancy
_atom_site_site_symmetry_order
_atom_site_calc_flag
_atom_site_refinement_flags_posn
_atom_site_refinement_flags_adp
_atom_site_refinement_flags_occupancy
_atom_site_disorder_assembly
_atom_site_disorder_group
S2 S 0.20972(9) 0.35818(4) 0.82964(3) 0.03301(17) Uani 1 1 d . . . . .
S1 S 0.70412(10) 0.06649(4) 0.29228(4) 0.03629(18) Uani 1 1 d . . . . .
N3 N 0.2364(3) 0.54251(14) 1.03408(12) 0.0298(5) Uani 1 1 d . . . . .
N1 N 0.7635(3) 0.25086(14) 0.49411(12) 0.0316(5) Uani 1 1 d . . . . .
N4 N 0.1304(3) 0.70324(15) 0.97114(13) 0.0357(5) Uani 1 1 d . . . . .
N2 N 0.7101(4) 0.41502(16) 0.42494(14) 0.0437(6) Uani 1 1 d . . . . .
C34 C 0.2610(4) 0.32498(16) 0.68245(14) 0.0307(5) Uani 1 1 d . . . . .
C12 C 0.7641(4) 0.17998(17) 0.39245(15) 0.0331(6) Uani 1 1 d . . . . .
C44 C 0.2212(4) 0.55265(17) 0.96113(14) 0.0305(5) Uani 1 1 d . . . . .
C52 C 0.2729(4) 0.41249(17) 1.12246(14) 0.0309(5) Uani 1 1 d . . . . .
C46 C 0.2354(4) 0.61745(17) 1.07249(14) 0.0315(5) Uani 1 1 d . . . . .
C10 C 0.8486(4) 0.21093(17) 0.25552(15) 0.0356(6) Uani 1 1 d . . . . .
H10 H 0.893759 0.266322 0.256997 0.043 Uiso 1 1 calc R . . . .
C43 C 0.2707(4) 0.45516(17) 1.05043(14) 0.0310(5) Uani 1 1 d . . . . .
C41 C 0.2571(4) 0.47274(17) 0.93024(14) 0.0314(5) Uani 1 1 d . . . . .
C5 C 0.7607(4) 0.03047(17) 0.14550(15) 0.0346(6) Uani 1 1 d . . . . .
C37 C 0.2720(4) 0.38584(17) 0.73772(14) 0.0320(6) Uani 1 1 d . . . . .
C56 C 0.1507(4) 0.39035(18) 1.25079(15) 0.0368(6) Uani 1 1 d . . . . .
H56 H 0.067866 0.407875 1.292762 0.044 Uiso 1 1 calc R . . . .
C39 C 0.3317(4) 0.50775(17) 0.79362(15) 0.0334(6) Uani 1 1 d . . . . .
H39 H 0.369996 0.564443 0.795519 0.040 Uiso 1 1 calc R . . . .
C47 C 0.1764(4) 0.69595(17) 1.03975(15) 0.0338(6) Uani 1 1 d . . . . .
C57 C 0.1512(4) 0.43662(18) 1.18494(15) 0.0338(6) Uani 1 1 d . . . . .
H57 H 0.068398 0.484915 1.182416 0.041 Uiso 1 1 calc R . . . .
C40 C 0.2684(4) 0.45604(17) 0.85433(15) 0.0315(5) Uani 1 1 d . . . . .
C23 C 0.7520(4) 0.12270(17) 0.58744(14) 0.0323(6) Uani 1 1 d . . . . .
C42 C 0.2857(4) 0.41320(17) 0.98702(14) 0.0321(6) Uani 1 1 d . . . . .
H42 H 0.311512 0.353073 0.982317 0.039 Uiso 1 1 calc R . . . .
C51 C 0.2974(4) 0.61787(18) 1.13819(15) 0.0342(6) Uani 1 1 d . . . . .
H51 H 0.345571 0.566131 1.158475 0.041 Uiso 1 1 calc R . . . .
C53 C 0.3893(4) 0.33983(17) 1.12822(16) 0.0355(6) Uani 1 1 d . . . . .
H53 H 0.471596 0.321519 1.086367 0.043 Uiso 1 1 calc R . . . .
C15 C 0.7570(4) 0.26071(17) 0.41974(14) 0.0330(6) Uani 1 1 d . . . . .
C33 C 0.1868(4) 0.24428(18) 0.70004(15) 0.0353(6) Uani 1 1 d . . . . .
H33 H 0.136634 0.228539 0.749060 0.042 Uiso 1 1 calc R . . . .
C28 C 0.6438(4) 0.15616(18) 0.64944(15) 0.0352(6) Uani 1 1 d . . . . .
H28 H 0.575136 0.209061 0.645602 0.042 Uiso 1 1 calc R . . . .
C14 C 0.7637(4) 0.16374(17) 0.51379(15) 0.0340(6) Uani 1 1 d . . . . .
C35 C 0.3292(4) 0.34664(17) 0.60969(15) 0.0348(6) Uani 1 1 d . . . . .
H35 H 0.378413 0.401397 0.596431 0.042 Uiso 1 1 calc R . . . .
C24 C 0.8422(4) 0.04192(18) 0.59509(15) 0.0372(6) Uani 1 1 d . . . . .
H24 H 0.911906 0.016488 0.553367 0.045 Uiso 1 1 calc R . . . .
C9 C 0.8493(4) 0.17026(18) 0.19038(15) 0.0363(6) Uani 1 1 d . . . . .
H9 H 0.895489 0.195736 0.143806 0.044 Uiso 1 1 calc R . . . .
C38 C 0.3335(4) 0.46748(17) 0.72852(15) 0.0359(6) Uani 1 1 d . . . . .
H38 H 0.373925 0.494699 0.682105 0.043 Uiso 1 1 calc R . . . .
C8 C 0.7776(4) 0.09123(18) 0.20051(15) 0.0355(6) Uani 1 1 d . . . . .
C11 C 0.7764(4) 0.16244(18) 0.31630(15) 0.0344(6) Uani 1 1 d . . . . .
C22 C 0.8344(4) 0.32386(18) 0.59775(15) 0.0361(6) Uani 1 1 d . . . . .
H22 H 0.866280 0.270339 0.620423 0.043 Uiso 1 1 calc R . . . .
C45 C 0.1604(4) 0.63395(17) 0.93410(14) 0.0329(6) Uani 1 1 d . . . . .
H45 H 0.139886 0.638371 0.885699 0.040 Uiso 1 1 calc R . . . .
C27 C 0.6359(4) 0.11269(19) 0.71661(15) 0.0365(6) Uani 1 1 d . . . . .
H27 H 0.564086 0.137326 0.758282 0.044 Uiso 1 1 calc R . . . .
C4 C 0.7574(4) -0.05760(18) 0.16134(15) 0.0396(6) Uani 1 1 d . . . . .
H4 H 0.768104 -0.079863 0.208603 0.048 Uiso 1 1 calc R . . . .
C48 C 0.1659(4) 0.77094(18) 1.07801(16) 0.0382(6) Uani 1 1 d . . . . .
H48 H 0.121101 0.823546 1.057874 0.046 Uiso 1 1 calc R . . . .
C16 C 0.7228(4) 0.34504(18) 0.38988(15) 0.0374(6) Uani 1 1 d . . . . .
H16 H 0.708225 0.350510 0.340724 0.045 Uiso 1 1 calc R . . . .
C26 C 0.7308(4) 0.03366(19) 0.72448(16) 0.0386(6) Uani 1 1 d . . . . .
C55 C 0.2698(4) 0.31863(19) 1.25621(17) 0.0404(7) Uani 1 1 d . . . . .
C18 C 0.7464(4) 0.40591(18) 0.49488(15) 0.0378(6) Uani 1 1 d . . . . .
C17 C 0.7810(4) 0.32576(17) 0.53064(15) 0.0329(6) Uani 1 1 d . . . . .
C31 C 0.2577(4) 0.20816(18) 0.57376(16) 0.0362(6) Uani 1 1 d . . . . .
C25 C 0.8317(4) -0.00162(18) 0.66230(16) 0.0396(6) Uani 1 1 d . . . . .
H25 H 0.894342 -0.056215 0.665885 0.048 Uiso 1 1 calc R . . . .
C36 C 0.3262(4) 0.28924(18) 0.55630(15) 0.0361(6) Uani 1 1 d . . . . .
H36 H 0.371857 0.305753 0.507011 0.043 Uiso 1 1 calc R . . . .
C50 C 0.2882(4) 0.69361(19) 1.17321(15) 0.0385(6) Uani 1 1 d . . . . .
H50 H 0.329557 0.693752 1.217862 0.046 Uiso 1 1 calc R . . . .
C32 C 0.1860(4) 0.18680(18) 0.64606(16) 0.0366(6) Uani 1 1 d . . . . .
H32 H 0.135657 0.132225 0.658910 0.044 Uiso 1 1 calc R . . . .
C13 C 0.7670(4) 0.12031(17) 0.45142(14) 0.0334(6) Uani 1 1 d . . . . .
H13 H 0.770579 0.059442 0.448954 0.040 Uiso 1 1 calc R . . . .
C54 C 0.3868(4) 0.29408(19) 1.19387(17) 0.0414(7) Uani 1 1 d . . . . .
H54 H 0.467115 0.244769 1.196162 0.050 Uiso 1 1 calc R . . . .
C21 C 0.8412(4) 0.39979(19) 0.63135(16) 0.0406(6) Uani 1 1 d . . . . .
H21 H 0.876593 0.398016 0.677272 0.049 Uiso 1 1 calc R . . . .
C49 C 0.2187(4) 0.77024(18) 1.14363(16) 0.0408(7) Uani 1 1 d . . . . .
H49 H 0.208146 0.821674 1.169082 0.049 Uiso 1 1 calc R . . . .
C2 C 0.7259(4) -0.08464(19) 0.03924(17) 0.0425(7) Uani 1 1 d . . . . .
C3 C 0.7386(5) -0.11387(18) 0.10906(17) 0.0436(7) Uani 1 1 d . . . . .
H3 H 0.734433 -0.173875 0.121628 0.052 Uiso 1 1 calc R . . . .
C19 C 0.7526(5) 0.48155(19) 0.53103(17) 0.0488(8) Uani 1 1 d . . . . .
H19 H 0.725789 0.535764 0.508262 0.059 Uiso 1 1 calc R . . . .
C6 C 0.7470(5) 0.0609(2) 0.07554(16) 0.0473(8) Uani 1 1 d . . . . .
H6 H 0.748303 0.121016 0.063285 0.057 Uiso 1 1 calc R . . . .
C20 C 0.7966(5) 0.4786(2) 0.59862(18) 0.0503(8) Uani 1 1 d . . . . .
H20 H 0.796579 0.530257 0.622947 0.060 Uiso 1 1 calc R . . . .
C29 C 0.7256(5) -0.0124(2) 0.79752(17) 0.0484(8) Uani 1 1 d . . . . .
H29A H 0.845022 -0.011531 0.811145 0.073 Uiso 1 1 calc GR . . . .
H29B H 0.694393 -0.072244 0.795274 0.073 Uiso 1 1 calc GR . . . .
H29C H 0.633973 0.016542 0.833728 0.073 Uiso 1 1 calc GR . . . .
C30 C 0.2612(5) 0.1452(2) 0.51521(18) 0.0479(7) Uani 1 1 d . . . . .
H30A H 0.146054 0.151403 0.497663 0.072 Uiso 1 1 calc GR . . . .
H30B H 0.277930 0.086223 0.535206 0.072 Uiso 1 1 calc GR . . . .
H30C H 0.361693 0.157272 0.474917 0.072 Uiso 1 1 calc GR . . . .
C7 C 0.7315(5) 0.0040(2) 0.02373(18) 0.0535(9) Uani 1 1 d . . . . .
H7 H 0.724362 0.026088 -0.023940 0.064 Uiso 1 1 calc R . . . .
C1 C 0.7057(6) -0.1461(2) -0.01695(19) 0.0566(9) Uani 1 1 d . . . . .
H1A H 0.811641 -0.186842 -0.024661 0.085 Uiso 1 1 calc GR . . . .
H1B H 0.696801 -0.113678 -0.062609 0.085 Uiso 1 1 calc GR . . . .
H1C H 0.595396 -0.177820 -0.000176 0.085 Uiso 1 1 calc GR . . . .
C58 C 0.2678(5) 0.2697(2) 1.32846(18) 0.0539(8) Uani 1 1 d . . . . .
H58A H 0.319930 0.304358 1.360264 0.081 Uiso 1 1 calc GR . . . .
H58B H 0.339798 0.215164 1.320864 0.081 Uiso 1 1 calc GR . . . .
H58C H 0.142343 0.257754 1.351021 0.081 Uiso 1 1 calc GR . . . .

loop_
_atom_site_aniso_label
_atom_site_aniso_U_11
_atom_site_aniso_U_22
_atom_site_aniso_U_33
_atom_site_aniso_U_23
_atom_site_aniso_U_13
_atom_site_aniso_U_12
S2 0.0389(4) 0.0304(3) 0.0288(3) -0.0003(2) -0.0042(3) -0.0035(3)
S1 0.0474(4) 0.0328(3) 0.0292(3) 0.0005(2) -0.0078(3) -0.0065(3)
N3 0.0298(11) 0.0297(10) 0.0288(11) -0.0006(8) -0.0040(9) 0.0005(9)
N1 0.0355(12) 0.0340(11) 0.0248(11) 0.0016(9) -0.0058(9) 0.0001(9)
N4 0.0403(13) 0.0338(11) 0.0320(12) 0.0018(9) -0.0055(10) -0.0012(10)
N2 0.0626(17) 0.0353(12) 0.0339(13) 0.0005(10) -0.0125(11) 0.0011(11)
C34 0.0322(14) 0.0297(12) 0.0297(13) -0.0022(10) -0.0054(10) 0.0008(10)
C12 0.0340(14) 0.0339(13) 0.0311(14) -0.0006(11) -0.0062(11) -0.0003(11)
C44 0.0334(14) 0.0311(13) 0.0273(13) -0.0040(10) -0.0059(10) -0.0002(10)
C52 0.0308(13) 0.0321(13) 0.0312(13) 0.0005(10) -0.0087(10) -0.0056(10)
C46 0.0318(14) 0.0332(13) 0.0286(13) -0.0015(10) -0.0027(10) -0.0032(10)
C10 0.0439(16) 0.0284(12) 0.0341(14) 0.0001(10) -0.0062(12) -0.0062(11)
C43 0.0316(14) 0.0304(12) 0.0307(13) 0.0002(10) -0.0060(10) -0.0004(10)
C41 0.0291(13) 0.0343(13) 0.0308(13) -0.0010(10) -0.0053(10) -0.0028(10)
C5 0.0377(15) 0.0333(13) 0.0326(14) -0.0021(11) -0.0067(11) 0.0003(11)
C37 0.0344(14) 0.0305(12) 0.0302(13) 0.0007(10) -0.0052(11) 0.0007(10)
C56 0.0398(15) 0.0406(15) 0.0321(14) 0.0000(11) -0.0102(11) -0.0090(12)
C39 0.0398(15) 0.0275(12) 0.0327(14) -0.0014(10) -0.0057(11) -0.0043(11)
C47 0.0353(15) 0.0320(13) 0.0325(14) -0.0026(10) -0.0015(11) -0.0043(11)
C57 0.0341(14) 0.0357(13) 0.0327(14) -0.0011(11) -0.0091(11) -0.0021(11)
C40 0.0315(14) 0.0306(12) 0.0326(14) -0.0029(10) -0.0075(10) 0.0011(10)
C23 0.0354(14) 0.0327(13) 0.0296(13) 0.0001(10) -0.0096(11) 0.0002(11)
C42 0.0344(14) 0.0287(12) 0.0324(14) 0.0001(10) -0.0054(11) 0.0006(10)
C51 0.0330(14) 0.0376(14) 0.0321(14) -0.0010(11) -0.0062(11) -0.0042(11)
C53 0.0348(15) 0.0327(13) 0.0404(15) -0.0015(11) -0.0098(12) -0.0037(11)
C15 0.0374(15) 0.0332(13) 0.0276(13) -0.0009(10) -0.0050(11) 0.0001(11)
C33 0.0383(15) 0.0344(13) 0.0330(14) 0.0004(11) -0.0063(11) -0.0036(11)
C28 0.0352(15) 0.0346(13) 0.0361(15) -0.0002(11) -0.0088(11) 0.0006(11)
C14 0.0341(14) 0.0336(13) 0.0341(14) -0.0002(11) -0.0081(11) 0.0019(11)
C35 0.0407(15) 0.0296(13) 0.0345(14) -0.0019(10) -0.0079(11) -0.0023(11)
C24 0.0436(16) 0.0337(14) 0.0329(14) -0.0005(11) -0.0053(12) 0.0014(12)
C9 0.0443(16) 0.0348(14) 0.0296(14) 0.0000(11) -0.0065(11) -0.0030(12)
C38 0.0443(16) 0.0293(13) 0.0320(14) 0.0014(10) -0.0040(11) 0.0008(11)
C8 0.0395(15) 0.0388(14) 0.0279(13) 0.0025(11) -0.0073(11) -0.0020(11)
C11 0.0378(15) 0.0339(13) 0.0325(14) -0.0031(11) -0.0092(11) -0.0001(11)
C22 0.0356(15) 0.0378(14) 0.0357(14) -0.0002(11) -0.0091(11) -0.0018(11)
C45 0.0357(14) 0.0346(13) 0.0279(13) 0.0017(10) -0.0062(11) -0.0003(11)
C27 0.0381(15) 0.0413(14) 0.0301(14) -0.0004(11) -0.0058(11) -0.0051(12)
C4 0.0525(18) 0.0356(14) 0.0301(14) -0.0006(11) -0.0079(12) 0.0014(12)
C48 0.0423(16) 0.0308(13) 0.0397(15) -0.0013(11) -0.0023(12) -0.0048(11)
C16 0.0467(17) 0.0362(14) 0.0289(14) 0.0014(11) -0.0075(12) 0.0001(12)
C26 0.0407(16) 0.0411(15) 0.0347(15) 0.0045(12) -0.0104(12) -0.0041(12)
C55 0.0428(16) 0.0411(15) 0.0412(16) 0.0076(12) -0.0178(13) -0.0114(12)
C18 0.0472(17) 0.0356(14) 0.0297(14) -0.0016(11) -0.0053(12) -0.0007(12)
C17 0.0326(14) 0.0345(13) 0.0305(13) -0.0031(10) -0.0037(10) 0.0003(11)
C31 0.0355(15) 0.0380(14) 0.0362(15) -0.0053(11) -0.0093(11) 0.0009(11)
C25 0.0409(16) 0.0331(14) 0.0429(16) 0.0068(12) -0.0075(12) 0.0028(12)
C36 0.0385(15) 0.0378(14) 0.0310(14) 0.0001(11) -0.0055(11) 0.0005(12)
C50 0.0398(16) 0.0449(15) 0.0320(14) -0.0053(12) -0.0074(12) -0.0055(12)
C32 0.0383(15) 0.0336(13) 0.0385(15) -0.0014(11) -0.0089(12) -0.0023(11)
C13 0.0391(15) 0.0306(13) 0.0305(13) -0.0013(10) -0.0083(11) 0.0021(11)
C54 0.0410(16) 0.0364(14) 0.0501(18) 0.0060(12) -0.0189(13) -0.0040(12)
C21 0.0473(17) 0.0431(15) 0.0333(15) -0.0053(12) -0.0119(12) 0.0004(13)
C49 0.0506(18) 0.0330(14) 0.0391(16) -0.0081(11) -0.0057(13) -0.0057(12)
C2 0.0500(18) 0.0393(15) 0.0389(16) -0.0069(12) -0.0102(13) 0.0024(13)
C3 0.059(2) 0.0297(13) 0.0416(16) -0.0028(12) -0.0096(14) 0.0009(13)
C19 0.075(2) 0.0311(14) 0.0412(17) -0.0011(12) -0.0153(16) 0.0023(14)
C6 0.075(2) 0.0354(15) 0.0335(15) 0.0038(12) -0.0151(15) -0.0062(14)
C20 0.075(2) 0.0358(15) 0.0427(17) -0.0064(13) -0.0156(16) -0.0059(15)
C29 0.0525(19) 0.0508(18) 0.0397(17) 0.0133(14) -0.0095(14) 0.0001(14)
C30 0.0545(19) 0.0462(17) 0.0444(18) -0.0121(14) -0.0072(14) -0.0096(14)
C7 0.082(3) 0.0461(17) 0.0346(16) 0.0024(13) -0.0170(16) -0.0102(17)
C1 0.079(3) 0.0475(18) 0.0473(19) -0.0128(15) -0.0212(17) 0.0029(17)
C58 0.066(2) 0.0533(19) 0.0443(18) 0.0144(15) -0.0190(16) -0.0110(16)

loop_
_atom_type_symbol
_atom_type_description
_atom_type_scat_dispersion_real
_atom_type_scat_dispersion_imag
_atom_type_scat_source
C C 0.0181 0.0091 'International Tables Vol C Tables 4.2.6.8 and 6.1.1.4'
H H 0.0000 0.0000 'International Tables Vol C Tables 4.2.6.8 and 6.1.1.4'
N N 0.0311 0.0180 'International Tables Vol C Tables 4.2.6.8 and 6.1.1.4'
S S 0.3331 0.5567 'International Tables Vol C Tables 4.2.6.8 and 6.1.1.4'

loop_
_geom_angle_atom_site_label_1
_geom_angle_atom_site_label_2
_geom_angle_atom_site_label_3
_geom_angle
_geom_angle_site_symmetry_1
_geom_angle_site_symmetry_3
_geom_angle_publ_flag
C40 S2 C37 92.74(13) . . ?
C11 S1 C8 92.38(14) . . ?
C44 N3 C46 118.0(2) . . ?
C43 N3 C44 108.2(2) . . ?
C43 N3 C46 133.4(2) . . ?
C15 N1 C17 117.8(2) . . ?
C14 N1 C15 108.0(2) . . ?
C14 N1 C17 134.0(2) . . ?
C45 N4 C47 116.0(2) . . ?
C16 N2 C18 116.4(2) . . ?
C33 C34 C37 122.4(2) . . ?
C35 C34 C37 119.5(2) . . ?
C35 C34 C33 118.1(2) . . ?
C15 C12 C11 125.6(2) . . ?
C15 C12 C13 106.3(2) . . ?
C13 C12 C11 128.0(3) . . ?
N3 C44 C45 118.8(2) . . ?
C41 C44 N3 108.7(2) . . ?
C41 C44 C45 132.2(2) . . ?
C57 C52 C43 122.8(2) . . ?
C53 C52 C43 119.1(2) . . ?
C53 C52 C57 117.9(2) . . ?
N3 C46 C47 116.8(2) . . ?
C51 C46 N3 123.3(2) . . ?
C51 C46 C47 119.8(3) . . ?
C9 C10 H10 123.4 . . ?
C11 C10 H10 123.4 . . ?
C11 C10 C9 113.2(3) . . ?
N3 C43 C52 127.5(2) . . ?
C42 C43 N3 107.2(2) . . ?
C42 C43 C52 125.1(2) . . ?
C44 C41 C40 126.4(2) . . ?
C44 C41 C42 105.9(2) . . ?
C42 C41 C40 127.7(2) . . ?
C4 C5 C8 121.7(3) . . ?
C4 C5 C6 118.1(3) . . ?
C6 C5 C8 120.2(3) . . ?
C34 C37 S2 121.5(2) . . ?
C38 C37 S2 109.7(2) . . ?
C38 C37 C34 128.8(2) . . ?
C57 C56 H56 119.4 . . ?
C57 C56 C55 121.2(3) . . ?
C55 C56 H56 119.4 . . ?
C40 C39 H39 123.6 . . ?
C40 C39 C38 112.7(2) . . ?
C38 C39 H39 123.6 . . ?
N4 C47 C46 123.9(2) . . ?
N4 C47 C48 117.9(2) . . ?
C48 C47 C46 118.2(3) . . ?
C52 C57 H57 119.8 . . ?
C56 C57 C52 120.5(3) . . ?
C56 C57 H57 119.8 . . ?
C41 C40 S2 120.6(2) . . ?
C39 C40 S2 110.5(2) . . ?
C39 C40 C41 128.8(3) . . ?
C28 C23 C14 123.8(2) . . ?
C28 C23 C24 117.7(2) . . ?
C24 C23 C14 118.4(2) . . ?
C43 C42 C41 109.9(2) . . ?
C43 C42 H42 125.1 . . ?
C41 C42 H42 125.1 . . ?
C46 C51 H51 120.1 . . ?
C50 C51 C46 119.7(3) . . ?
C50 C51 H51 120.1 . . ?
C52 C53 H53 119.5 . . ?
C54 C53 C52 121.1(3) . . ?
C54 C53 H53 119.5 . . ?
N1 C15 C16 118.2(2) . . ?
C12 C15 N1 108.7(2) . . ?
C12 C15 C16 132.5(3) . . ?
C34 C33 H33 119.8 . . ?
C32 C33 C34 120.5(3) . . ?
C32 C33 H33 119.8 . . ?
C23 C28 H28 119.8 . . ?
C27 C28 C23 120.5(3) . . ?
C27 C28 H28 119.8 . . ?
N1 C14 C23 127.6(2) . . ?
N1 C14 C13 107.2(2) . . ?
C13 C14 C23 125.1(2) . . ?
C34 C35 H35 119.5 . . ?
C36 C35 C34 120.9(3) . . ?
C36 C35 H35 119.5 . . ?
C23 C24 H24 119.3 . . ?
C25 C24 C23 121.4(3) . . ?
C25 C24 H24 119.3 . . ?
C10 C9 H9 123.1 . . ?
C8 C9 C10 113.8(3) . . ?
C8 C9 H9 123.1 . . ?
C37 C38 C39 114.4(2) . . ?
C37 C38 H38 122.8 . . ?
C39 C38 H38 122.8 . . ?
C5 C8 S1 121.3(2) . . ?
C9 C8 S1 110.3(2) . . ?
C9 C8 C5 128.4(3) . . ?
C12 C11 S1 120.6(2) . . ?
C10 C11 S1 110.3(2) . . ?
C10 C11 C12 129.1(3) . . ?
C17 C22 H22 120.0 . . ?
C21 C22 H22 120.0 . . ?
C21 C22 C17 120.1(3) . . ?
N4 C45 C44 124.5(2) . . ?
N4 C45 H45 117.8 . . ?
C44 C45 H45 117.8 . . ?
C28 C27 H27 119.2 . . ?
C28 C27 C26 121.7(3) . . ?
C26 C27 H27 119.2 . . ?
C5 C4 H4 119.5 . . ?
C5 C4 C3 120.9(3) . . ?
C3 C4 H4 119.5 . . ?
C47 C48 H48 119.2 . . ?
C49 C48 C47 121.5(3) . . ?
C49 C48 H48 119.2 . . ?
N2 C16 C15 124.7(3) . . ?
N2 C16 H16 117.6 . . ?
C15 C16 H16 117.6 . . ?
C27 C26 C29 121.7(3) . . ?
C25 C26 C27 117.8(3) . . ?
C25 C26 C29 120.5(3) . . ?
C56 C55 C58 120.3(3) . . ?
C54 C55 C56 118.0(3) . . ?
C54 C55 C58 121.8(3) . . ?
N2 C18 C17 124.1(3) . . ?
N2 C18 C19 117.4(3) . . ?
C19 C18 C17 118.5(3) . . ?
C22 C17 N1 123.6(2) . . ?
C22 C17 C18 119.6(3) . . ?
C18 C17 N1 116.8(2) . . ?
C36 C31 C32 118.2(3) . . ?
C36 C31 C30 120.5(3) . . ?
C32 C31 C30 121.3(3) . . ?
C24 C25 C26 120.8(3) . . ?
C24 C25 H25 119.6 . . ?
C26 C25 H25 119.6 . . ?
C35 C36 H36 119.4 . . ?
C31 C36 C35 121.1(3) . . ?
C31 C36 H36 119.4 . . ?
C51 C50 H50 119.7 . . ?
C51 C50 C49 120.6(3) . . ?
C49 C50 H50 119.7 . . ?
C33 C32 H32 119.5 . . ?
C31 C32 C33 121.1(3) . . ?
C31 C32 H32 119.5 . . ?
C12 C13 H13 125.2 . . ?
C14 C13 C12 109.6(2) . . ?
C14 C13 H13 125.2 . . ?
C53 C54 H54 119.3 . . ?
C55 C54 C53 121.4(3) . . ?
C55 C54 H54 119.3 . . ?
C22 C21 H21 119.7 . . ?
C22 C21 C20 120.6(3) . . ?
C20 C21 H21 119.7 . . ?
C48 C49 C50 119.8(3) . . ?
C48 C49 H49 120.1 . . ?
C50 C49 H49 120.1 . . ?
C3 C2 C7 116.9(3) . . ?
C3 C2 C1 121.2(3) . . ?
C7 C2 C1 121.9(3) . . ?
C4 C3 H3 119.2 . . ?
C2 C3 C4 121.6(3) . . ?
C2 C3 H3 119.2 . . ?
C18 C19 H19 119.4 . . ?
C20 C19 C18 121.2(3) . . ?
C20 C19 H19 119.4 . . ?
C5 C6 H6 119.8 . . ?
C7 C6 C5 120.3(3) . . ?
C7 C6 H6 119.8 . . ?
C21 C20 H20 120.1 . . ?
C19 C20 C21 119.7(3) . . ?
C19 C20 H20 120.1 . . ?
C26 C29 H29A 109.5 . . ?
C26 C29 H29B 109.5 . . ?
C26 C29 H29C 109.5 . . ?
H29A C29 H29B 109.5 . . ?
H29A C29 H29C 109.5 . . ?
H29B C29 H29C 109.5 . . ?
C31 C30 H30A 109.5 . . ?
C31 C30 H30B 109.5 . . ?
C31 C30 H30C 109.5 . . ?
H30A C30 H30B 109.5 . . ?
H30A C30 H30C 109.5 . . ?
H30B C30 H30C 109.5 . . ?
C2 C7 H7 119.0 . . ?
C6 C7 C2 122.1(3) . . ?
C6 C7 H7 119.0 . . ?
C2 C1 H1A 109.5 . . ?
C2 C1 H1B 109.5 . . ?
C2 C1 H1C 109.5 . . ?
H1A C1 H1B 109.5 . . ?
H1A C1 H1C 109.5 . . ?
H1B C1 H1C 109.5 . . ?
C55 C58 H58A 109.5 . . ?
C55 C58 H58B 109.5 . . ?
C55 C58 H58C 109.5 . . ?
H58A C58 H58B 109.5 . . ?
H58A C58 H58C 109.5 . . ?
H58B C58 H58C 109.5 . . ?

loop_
_geom_bond_atom_site_label_1
_geom_bond_atom_site_label_2
_geom_bond_distance
_geom_bond_site_symmetry_2
_geom_bond_publ_flag
S2 C37 1.737(3) . ?
S2 C40 1.727(3) . ?
S1 C8 1.735(3) . ?
S1 C11 1.735(3) . ?
N3 C44 1.397(3) . ?
N3 C46 1.410(3) . ?
N3 C43 1.394(3) . ?
N1 C15 1.408(3) . ?
N1 C14 1.383(4) . ?
N1 C17 1.416(4) . ?
N4 C47 1.395(4) . ?
N4 C45 1.305(4) . ?
N2 C16 1.298(4) . ?
N2 C18 1.391(4) . ?
C34 C37 1.467(4) . ?
C34 C33 1.401(4) . ?
C34 C35 1.395(4) . ?
C12 C15 1.381(4) . ?
C12 C11 1.460(4) . ?
C12 C13 1.404(4) . ?
C44 C41 1.395(4) . ?
C44 C45 1.416(4) . ?
C52 C43 1.474(4) . ?
C52 C57 1.399(4) . ?
C52 C53 1.397(4) . ?
C46 C47 1.418(4) . ?
C46 C51 1.403(4) . ?
C10 H10 0.9500 . ?
C10 C9 1.414(4) . ?
C10 C11 1.370(4) . ?
C43 C42 1.379(4) . ?
C41 C40 1.454(4) . ?
C41 C42 1.409(4) . ?
C5 C8 1.474(4) . ?
C5 C4 1.385(4) . ?
C5 C6 1.391(4) . ?
C37 C38 1.369(4) . ?
C56 H56 0.9500 . ?
C56 C57 1.393(4) . ?
C56 C55 1.397(4) . ?
C39 H39 0.9500 . ?
C39 C40 1.380(4) . ?
C39 C38 1.408(4) . ?
C47 C48 1.400(4) . ?
C57 H57 0.9500 . ?
C23 C28 1.397(4) . ?
C23 C14 1.478(4) . ?
C23 C24 1.403(4) . ?
C42 H42 0.9500 . ?
C51 H51 0.9500 . ?
C51 C50 1.378(4) . ?
C53 H53 0.9500 . ?
C53 C54 1.384(4) . ?
C15 C16 1.423(4) . ?
C33 H33 0.9500 . ?
C33 C32 1.396(4) . ?
C28 H28 0.9500 . ?
C28 C27 1.388(4) . ?
C14 C13 1.386(4) . ?
C35 H35 0.9500 . ?
C35 C36 1.390(4) . ?
C24 H24 0.9500 . ?
C24 C25 1.388(4) . ?
C9 H9 0.9500 . ?
C9 C8 1.361(4) . ?
C38 H38 0.9500 . ?
C22 H22 0.9500 . ?
C22 C17 1.395(4) . ?
C22 C21 1.383(4) . ?
C45 H45 0.9500 . ?
C27 H27 0.9500 . ?
C27 C26 1.396(4) . ?
C4 H4 0.9500 . ?
C4 C3 1.390(4) . ?
C48 H48 0.9500 . ?
C48 C49 1.367(4) . ?
C16 H16 0.9500 . ?
C26 C25 1.391(4) . ?
C26 C29 1.505(4) . ?
C55 C54 1.383(5) . ?
C55 C58 1.514(4) . ?
C18 C17 1.413(4) . ?
C18 C19 1.404(4) . ?
C31 C36 1.389(4) . ?
C31 C32 1.391(4) . ?
C31 C30 1.516(4) . ?
C25 H25 0.9500 . ?
C36 H36 0.9500 . ?
C50 H50 0.9500 . ?
C50 C49 1.398(4) . ?
C32 H32 0.9500 . ?
C13 H13 0.9500 . ?
C54 H54 0.9500 . ?
C21 H21 0.9500 . ?
C21 C20 1.389(4) . ?
C49 H49 0.9500 . ?
C2 C3 1.382(4) . ?
C2 C7 1.394(5) . ?
C2 C1 1.505(4) . ?
C3 H3 0.9500 . ?
C19 H19 0.9500 . ?
C19 C20 1.371(5) . ?
C6 H6 0.9500 . ?
C6 C7 1.383(5) . ?
C20 H20 0.9500 . ?
C29 H29A 0.9800 . ?
C29 H29B 0.9800 . ?
C29 H29C 0.9800 . ?
C30 H30A 0.9800 . ?
C30 H30B 0.9800 . ?
C30 H30C 0.9800 . ?
C7 H7 0.9500 . ?
C1 H1A 0.9800 . ?
C1 H1B 0.9800 . ?
C1 H1C 0.9800 . ?
C58 H58A 0.9800 . ?
C58 H58B 0.9800 . ?
C58 H58C 0.9800 . ?
